data_4072933
loop_
_publ_author_name
'Chauhan, Ashok K. S.'
'Singh, Puspendra'
'Kumar, Arun'
'Srivastava, Ramesh C.'
'Butcher, Ray J.'
'Duthie, Andrew'

_publ_section_title
;
 Room-Temperature Insertion of Elemental Tellurium into the Csp3&#x2212;Br
 and &#x2212;I Bonds of \a-Bromo- and \a-Iodopinacolone
;
_journal_issue 8
_journal_name_full Organometallics
_journal_page_first 1955
_journal_paper_doi 10.1021/om061144a
_journal_volume 26
_journal_year 2007
_chemical_formula_moiety 'C12 H22 I2 O2 Te'
_chemical_formula_sum 'C12 H22 I2 O2 Te'
_chemical_formula_weight 579.70
_chemical_name_systematic
;
 ?
;
_space_group_IT_number 14
_symmetry_cell_setting monoclinic
_symmetry_space_group_name_Hall '-P 2yn'
_symmetry_space_group_name_H-M 'P 1 21/n 1'
_atom_sites_solution_hydrogens geom
_atom_sites_solution_primary direct
_atom_sites_solution_secondary difmap
_audit_creation_method SHELXL-97
_cell_angle_alpha 90.00
_cell_angle_beta 90.643(18)
_cell_angle_gamma 90.00
_cell_formula_units_Z 4
_cell_length_a 5.9353(8)
_cell_length_b 18.965(2)
_cell_length_c 16.687(4)
_cell_measurement_reflns_used 39
_cell_measurement_temperature 293(2)
_cell_measurement_theta_max 26.81
_cell_measurement_theta_min 10.78
_cell_volume 1878.2(6)
_computing_cell_refinement 'SAINT (Bruker, 2000)'
_computing_data_collection 'SMART (Bruker, 2000)'
_computing_data_reduction 'SAINT (Bruker, 2000)'
_computing_molecular_graphics 'DIAMOND (Bergerhoff et al., 1996)'
_computing_publication_material 'SHELXL97 (Sheldrick, 1997)'
_computing_structure_refinement 'SHELXL97 (Sheldrick, 1997)'
_computing_structure_solution 'SHELXS97 (Sheldrick, 1997)'
_diffrn_ambient_temperature 293(2)
_diffrn_measured_fraction_theta_full 0.976
_diffrn_measured_fraction_theta_max 0.976
_diffrn_measurement_device_type 'Bruker P4'
_diffrn_measurement_method '\w scans'
_diffrn_radiation_monochromator graphite
_diffrn_radiation_source 'fine-focus sealed tube'
_diffrn_radiation_type CuK\a
_diffrn_radiation_wavelength 1.54178
_diffrn_reflns_av_R_equivalents 0.0299
_diffrn_reflns_av_sigmaI/netI 0.0512
_diffrn_reflns_limit_h_max 0
_diffrn_reflns_limit_h_min -6
_diffrn_reflns_limit_k_max 0
_diffrn_reflns_limit_k_min -20
_diffrn_reflns_limit_l_max 17
_diffrn_reflns_limit_l_min -17
_diffrn_reflns_number 2667
_diffrn_reflns_theta_full 56.04
_diffrn_reflns_theta_max 56.04
_diffrn_reflns_theta_min 3.53
_diffrn_standards_interval_count 97
_diffrn_standards_number 3
_exptl_absorpt_coefficient_mu 38.249
_exptl_absorpt_correction_T_max 0.7737
_exptl_absorpt_correction_T_min 0.3583
_exptl_absorpt_correction_type SHELXA
_exptl_absorpt_process_details
; 
Sheldrick, G.M. (anon) SHELX97 Release 97-2 (1998) 
I/sigma threshold for reflections     =   5.000 
Delta(U)/lambda**2                    =   0.000 
Highest even order spherical harmonic =       6 
Highest odd  order spherical harmonic =       3 
;
_exptl_crystal_colour Yellow
_exptl_crystal_density_diffrn 2.050
_exptl_crystal_density_method 'not measured'
_exptl_crystal_description Needle
_exptl_crystal_F_000 1072
_exptl_crystal_size_max 0.88
_exptl_crystal_size_mid 0.12
_exptl_crystal_size_min 0.08
_refine_diff_density_max 0.984
_refine_diff_density_min -1.048
_refine_diff_density_rms 0.185
_refine_ls_extinction_coef 0.00078(14)
_refine_ls_extinction_expression Fc^*^=kFc[1+0.001xFc^2^\l^3^/sin(2\q)]^-1/4^
_refine_ls_extinction_method SHELXL
_refine_ls_goodness_of_fit_ref 1.089
_refine_ls_hydrogen_treatment constr
_refine_ls_matrix_type full
_refine_ls_number_parameters 155
_refine_ls_number_reflns 2391
_refine_ls_number_restraints 0
_refine_ls_restrained_S_all 1.089
_refine_ls_R_factor_all 0.0961
_refine_ls_R_factor_gt 0.0785
_refine_ls_shift/su_max 0.000
_refine_ls_shift/su_mean 0.000
_refine_ls_structure_factor_coef Fsqd
_refine_ls_weighting_details 'calc w=1/[\s^2^(Fo^2^)+(0.1028P)^2^+23.8208P] where P=(Fo^2^+2Fc^2^)/3'
_refine_ls_weighting_scheme calc
_refine_ls_wR_factor_gt 0.2085
_refine_ls_wR_factor_ref 0.2345
_reflns_number_gt 1877
_reflns_number_total 2391
_reflns_threshold_expression >2sigma(I)
_cod_data_source_file om061144asi20070213_024116.cif
_cod_data_source_block Compound_1c
_cod_depositor_comments
;
The following automatic conversions were performed:

'_symmetry_cell_setting' value 'Monoclinic' changed to 'monoclinic'
according to /home/saulius/struct/CIF-dictionaries/cif_core.dic
dictionary named 'cif_core.dic' version 2.4.1 from 2010-06-29.

Automatic conversion script
Id: cif_fix_values 1715 2011-07-08 13:25:40Z adriana 
;
_cod_original_sg_symbol_H-M 'P 21/n'
_cod_database_code 4072933

loop_
_symmetry_equiv_pos_as_xyz
'x, y, z'
'-x+1/2, y+1/2, -z+1/2'
'-x, -y, -z'
'x-1/2, -y-1/2, z-1/2'

loop_
_atom_site_label
_atom_site_type_symbol
_atom_site_fract_x
_atom_site_fract_y
_atom_site_fract_z
_atom_site_U_iso_or_equiv
_atom_site_adp_type
_atom_site_occupancy
_atom_site_symmetry_multiplicity
_atom_site_calc_flag
_atom_site_refinement_flags
C1 C -0.516(4) 0.5923(9) 1.1545(15) 0.102(7) Uani 1 1 d .
H1A H -0.6649 0.6053 1.1732 0.122 Uiso 1 1 calc R
H1B H -0.5327 0.5680 1.1036 0.122 Uiso 1 1 calc R
C2 C -0.399(3) 0.5466(9) 1.2142(10) 0.072(5) Uani 1 1 d .
C3 C -0.489(3) 0.4738(8) 1.2276(9) 0.062(4) Uani 1 1 d .
C4 C -0.419(4) 0.4273(11) 1.1547(14) 0.107(7) Uani 1 1 d .
H4A H -0.4740 0.3802 1.1619 0.161 Uiso 1 1 calc R
H4B H -0.2573 0.4263 1.1511 0.161 Uiso 1 1 calc R
H4C H -0.4815 0.4468 1.1063 0.161 Uiso 1 1 calc R
C5 C -0.403(5) 0.4441(12) 1.3064(15) 0.124(9) Uani 1 1 d .
H5A H -0.4629 0.3976 1.3139 0.186 Uiso 1 1 calc R
H5B H -0.4500 0.4740 1.3495 0.186 Uiso 1 1 calc R
H5C H -0.2413 0.4419 1.3059 0.186 Uiso 1 1 calc R
C6 C -0.738(3) 0.4728(11) 1.2264(16) 0.105(7) Uani 1 1 d .
H6A H -0.7899 0.4256 1.2356 0.157 Uiso 1 1 calc R
H6B H -0.7922 0.4889 1.1752 0.157 Uiso 1 1 calc R
H6C H -0.7933 0.5032 1.2677 0.157 Uiso 1 1 calc R
C7 C -0.502(3) 0.7298(9) 1.0485(12) 0.082(5) Uani 1 1 d .
H7A H -0.5101 0.6981 1.0030 0.098 Uiso 1 1 calc R
H7B H -0.6534 0.7394 1.0666 0.098 Uiso 1 1 calc R
C8 C -0.383(3) 0.7981(9) 1.0258(11) 0.073(5) Uani 1 1 d .
C9 C -0.509(3) 0.8478(10) 0.9685(11) 0.079(5) Uani 1 1 d .
C10 C -0.664(5) 0.8910(13) 1.0225(16) 0.126(9) Uani 1 1 d .
H10A H -0.5746 0.9167 1.0608 0.189 Uiso 1 1 calc R
H10B H -0.7643 0.8599 1.0501 0.189 Uiso 1 1 calc R
H10C H -0.7500 0.9234 0.9903 0.189 Uiso 1 1 calc R
C11 C -0.334(4) 0.8993(11) 0.9332(15) 0.111(7) Uani 1 1 d .
H11A H -0.2451 0.9194 0.9760 0.167 Uiso 1 1 calc R
H11B H -0.4103 0.9363 0.9046 0.167 Uiso 1 1 calc R
H11C H -0.2372 0.8742 0.8974 0.167 Uiso 1 1 calc R
C12 C -0.662(5) 0.8108(12) 0.9095(16) 0.128(10) Uani 1 1 d .
H12A H -0.7355 0.8451 0.8759 0.192 Uiso 1 1 calc R
H12B H -0.7734 0.7843 0.9379 0.192 Uiso 1 1 calc R
H12C H -0.5748 0.7795 0.8770 0.192 Uiso 1 1 calc R
O1 O -0.232(2) 0.5693(6) 1.2494(8) 0.089(4) Uani 1 1 d .
O2 O -0.199(3) 0.8099(7) 1.0542(9) 0.097(4) Uani 1 1 d .
Te Te -0.3065(2) 0.68515(5) 1.14162(7) 0.0766(6) Uani 1 1 d .
I1 I -0.0570(3) 0.60781(9) 1.02216(10) 0.1119(7) Uani 1 1 d .
I2 I -0.6004(4) 0.75933(9) 1.24972(12) 0.1350(9) Uani 1 1 d .

loop_
_atom_site_aniso_label
_atom_site_aniso_U_11
_atom_site_aniso_U_22
_atom_site_aniso_U_33
_atom_site_aniso_U_23
_atom_site_aniso_U_13
_atom_site_aniso_U_12
C1 0.127(16) 0.044(9) 0.133(18) 0.029(10) -0.050(14) -0.002(10)
C2 0.096(13) 0.055(9) 0.064(10) 0.012(8) -0.005(9) 0.015(9)
C3 0.082(11) 0.045(8) 0.059(9) -0.001(7) -0.002(8) -0.003(7)
C4 0.140(19) 0.069(13) 0.113(17) -0.025(12) 0.032(14) 0.001(12)
C5 0.17(2) 0.082(15) 0.115(18) 0.046(14) 0.018(17) 0.022(15)
C6 0.091(14) 0.073(13) 0.15(2) 0.020(13) 0.030(14) -0.014(11)
C7 0.095(13) 0.056(10) 0.094(13) 0.018(9) -0.015(10) -0.017(9)
C8 0.099(14) 0.053(9) 0.067(10) 0.002(8) -0.002(10) -0.006(9)
C9 0.101(13) 0.067(11) 0.067(10) 0.022(9) 0.000(9) 0.006(10)
C10 0.16(2) 0.099(18) 0.118(19) 0.000(15) 0.007(17) 0.039(17)
C11 0.14(2) 0.082(15) 0.114(18) 0.023(13) 0.004(15) -0.022(13)
C12 0.16(2) 0.091(16) 0.13(2) 0.025(14) -0.073(18) -0.027(15)
O1 0.113(10) 0.054(7) 0.099(9) 0.006(6) -0.042(8) -0.016(7)
O2 0.112(10) 0.078(9) 0.101(10) 0.021(7) -0.035(9) -0.029(8)
Te 0.0983(10) 0.0482(7) 0.0828(9) 0.0113(5) -0.0241(6) -0.0084(5)
I1 0.1226(13) 0.1097(12) 0.1029(12) -0.0159(8) -0.0198(9) 0.0073(9)
I2 0.1871(19) 0.0941(12) 0.1240(14) 0.0125(9) 0.0153(12) 0.0390(11)

loop_
_atom_type_symbol
_atom_type_description
_atom_type_scat_dispersion_real
_atom_type_scat_dispersion_imag
_atom_type_scat_source
C C 0.0181 0.0091 'International Tables Vol C Tables 4.2.6.8 and 6.1.1.4'
H H 0.0000 0.0000 'International Tables Vol C Tables 4.2.6.8 and 6.1.1.4'
O O 0.0492 0.0322 'International Tables Vol C Tables 4.2.6.8 and 6.1.1.4'
Te Te -0.1759 6.3531 'International Tables Vol C Tables 4.2.6.8 and 6.1.1.4'
I I -0.3257 6.8362 'International Tables Vol C Tables 4.2.6.8 and 6.1.1.4'

loop_
_geom_angle_atom_site_label_1
_geom_angle_atom_site_label_2
_geom_angle_atom_site_label_3
_geom_angle
C2 C1 Te 105.9(13)
C2 C1 H1A 110.6
Te C1 H1A 110.6
C2 C1 H1B 110.6
Te C1 H1B 110.6
H1A C1 H1B 108.7
O1 C2 C1 119.2(16)
O1 C2 C3 122.6(14)
C1 C2 C3 118.3(16)
C6 C3 C2 111.5(15)
C6 C3 C5 109.4(18)
C2 C3 C5 110.9(16)
C6 C3 C4 104.9(17)
C2 C3 C4 107.9(15)
C5 C3 C4 112.1(17)
C3 C4 H4A 109.5
C3 C4 H4B 109.5
H4A C4 H4B 109.5
C3 C4 H4C 109.5
H4A C4 H4C 109.5
H4B C4 H4C 109.5
C3 C5 H5A 109.5
C3 C5 H5B 109.5
H5A C5 H5B 109.5
C3 C5 H5C 109.5
H5A C5 H5C 109.5
H5B C5 H5C 109.5
C3 C6 H6A 109.5
C3 C6 H6B 109.5
H6A C6 H6B 109.5
C3 C6 H6C 109.5
H6A C6 H6C 109.5
H6B C6 H6C 109.5
C8 C7 Te 105.8(12)
C8 C7 H7A 110.6
Te C7 H7A 110.6
C8 C7 H7B 110.6
Te C7 H7B 110.6
H7A C7 H7B 108.7
O2 C8 C7 118.7(16)
O2 C8 C9 124.4(17)
C7 C8 C9 116.9(17)
C12 C9 C10 106(2)
C12 C9 C8 114.1(16)
C10 C9 C8 104.8(16)
C12 C9 C11 116.6(18)
C10 C9 C11 107.3(18)
C8 C9 C11 107.3(17)
C9 C10 H10A 109.5
C9 C10 H10B 109.5
H10A C10 H10B 109.5
C9 C10 H10C 109.5
H10A C10 H10C 109.5
H10B C10 H10C 109.5
C9 C11 H11A 109.5
C9 C11 H11B 109.5
H11A C11 H11B 109.5
C9 C11 H11C 109.5
H11A C11 H11C 109.5
H11B C11 H11C 109.5
C9 C12 H12A 109.5
C9 C12 H12B 109.5
H12A C12 H12B 109.5
C9 C12 H12C 109.5
H12A C12 H12C 109.5
H12B C12 H12C 109.5
C7 Te C1 95.0(7)
C7 Te I2 86.2(6)
C1 Te I2 89.0(7)
C7 Te I1 88.7(6)
C1 Te I1 87.5(7)
I2 Te I1 173.50(7)

loop_
_geom_bond_atom_site_label_1
_geom_bond_atom_site_label_2
_geom_bond_distance
C1 C2 1.49(2)
C1 Te 2.169(19)
C1 H1A 0.9700
C1 H1B 0.9700
C2 O1 1.23(2)
C2 C3 1.50(2)
C3 C6 1.48(3)
C3 C5 1.51(3)
C3 C4 1.56(2)
C4 H4A 0.9600
C4 H4B 0.9600
C4 H4C 0.9600
C5 H5A 0.9600
C5 H5B 0.9600
C5 H5C 0.9600
C6 H6A 0.9600
C6 H6B 0.9600
C6 H6C 0.9600
C7 C8 1.52(2)
C7 Te 2.106(18)
C7 H7A 0.9700
C7 H7B 0.9700
C8 O2 1.20(2)
C8 C9 1.53(2)
C9 C12 1.50(3)
C9 C10 1.53(3)
C9 C11 1.55(3)
C10 H10A 0.9600
C10 H10B 0.9600
C10 H10C 0.9600
C11 H11A 0.9600
C11 H11B 0.9600
C11 H11C 0.9600
C12 H12A 0.9600
C12 H12B 0.9600
C12 H12C 0.9600
Te I2 2.889(2)
Te I1 2.896(2)

loop_
_geom_torsion_atom_site_label_1
_geom_torsion_atom_site_label_2
_geom_torsion_atom_site_label_3
_geom_torsion_atom_site_label_4
_geom_torsion
Te C1 C2 O1 7(2)
Te C1 C2 C3 -171.9(13)
O1 C2 C3 C6 142(2)
C1 C2 C3 C6 -39(2)
O1 C2 C3 C5 20(2)
C1 C2 C3 C5 -161(2)
O1 C2 C3 C4 -103(2)
C1 C2 C3 C4 75(2)
Te C7 C8 O2 9(2)
Te C7 C8 C9 -170.2(13)
O2 C8 C9 C12 150(2)
C7 C8 C9 C12 -31(3)
O2 C8 C9 C10 -95(2)
C7 C8 C9 C10 84(2)
O2 C8 C9 C11 19(3)
C7 C8 C9 C11 -162.2(17)
C8 C7 Te C1 -178.7(14)
C8 C7 Te I2 92.7(13)
C8 C7 Te I1 -91.4(13)
C2 C1 Te C7 174.9(16)
C2 C1 Te I2 -99.1(15)
C2 C1 Te I1 86.4(15)
